data_4331811
loop_
_publ_author_name
'Leah A. Wingard'
'Mathew C. Finniss'
'Michael Norris'
'Peter S. White'
'Maurice Brookhart'
'Joseph L. Templeton'

_publ_contact_author_name
;
;
_publ_section_title
;
 Synthesis, Structure, and Reactivity of Iridium(III) Complexes Containing
 a 4,6-Dimethyl-1,3-benzenediphenylimine Pincer Ligand
;
_journal_name_full 'Inorganic Chemistry'
_journal_page_first 515
_journal_page_last 526
_journal_paper_doi 10.1021/ic302589b
_journal_volume 52
_journal_year 2013
_chemical_formula_moiety 'C28 H30 Ir N4, B F4'
_chemical_formula_sum 'C28 H30 B F4 Ir N4'
_chemical_formula_weight 701.57
_chemical_name_systematic
;
 ? 
;
_space_group_crystal_system triclinic
_space_group_IT_number 2
_space_group_name_Hall '-P 1'
_space_group_name_H-M_alt 'P -1'
_symmetry_space_group_name_Hall '-P 1'
_symmetry_space_group_name_H-M 'P -1'
_atom_sites_solution_hydrogens geom
_atom_sites_solution_primary iterative
_atom_sites_solution_secondary difmap
_audit_creation_date 2012-04-05
_audit_creation_method
;
  Olex2 1.2-beta
  (compiled Mar 20 2012 17:37:33, GUI svn.r4124)
;
_cell_angle_alpha 82.3830(10)
_cell_angle_beta 84.2520(10)
_cell_angle_gamma 85.7140(10)
_cell_formula_units_Z 2
_cell_length_a 8.9633(2)
_cell_length_b 11.9394(2)
_cell_length_c 12.6935(2)
_cell_measurement_reflns_used 5962
_cell_measurement_temperature 100
_cell_measurement_theta_max 66.60
_cell_measurement_theta_min 3.74
_cell_volume 1337.05(4)
_computing_molecular_graphics
;
O. V. Dolomanov, L. J. Bourhis, R. J. Gildea, J. A. K. Howard and H. Puschmann,
OLEX2: a complete structure solution, refinement and analysis program.
J. Appl. Cryst. (2009). 42, 339-341.
;
_computing_publication_material
;
O. V. Dolomanov, L. J. Bourhis, R. J. Gildea, J. A. K. Howard and H. Puschmann,
OLEX2: a complete structure solution, refinement and analysis program.
J. Appl. Cryst. (2009). 42, 339-341.
;
_computing_structure_refinement
;
XL, G.M. Sheldrick, Acta Cryst.
(2008). A64, 112-122
;
_computing_structure_solution
;
olex2.solve (L.J. Bourhis, O.V. Dolomanov, R.J. Gildea, J.A.K. Howard,
H. Puschmann, in preparation, 2011)
;
_diffrn_ambient_temperature 100
_diffrn_detector_area_resol_mean 8
_diffrn_measured_fraction_theta_full 0.937
_diffrn_measured_fraction_theta_max 0.937
_diffrn_measurement_device_type 'Bruker APEX-II CCD'
_diffrn_measurement_method '\f and \w scans'
_diffrn_radiation_monochromator graphite
_diffrn_radiation_type CuK\a
_diffrn_radiation_wavelength 1.54178
_diffrn_reflns_av_R_equivalents 0.0359
_diffrn_reflns_av_unetI/netI 0.0516
_diffrn_reflns_limit_h_max 10
_diffrn_reflns_limit_h_min -7
_diffrn_reflns_limit_k_max 14
_diffrn_reflns_limit_k_min -14
_diffrn_reflns_limit_l_max 15
_diffrn_reflns_limit_l_min -14
_diffrn_reflns_number 8056
_diffrn_reflns_theta_full 66.60
_diffrn_reflns_theta_max 66.60
_diffrn_reflns_theta_min 3.74
_diffrn_source 'sealed tube'
_diffrn_source_current 40.0
_diffrn_source_power 1.6
_diffrn_source_voltage 40.0
_diffrn_standards_number 0
_exptl_absorpt_coefficient_mu 10.121
_exptl_absorpt_correction_T_max 0.7528
_exptl_absorpt_correction_T_min 0.4917
_exptl_absorpt_correction_type multi-scan
_exptl_absorpt_process_details
;
SADABS-2008/1 (Bruker,2008) was used for absorption correction.
R(int) was 0.0811 before and 0.0430 after correction.
The Ratio of minimum to maximum transmission is 0.6532.
The \l/2 correction factor is 0.0000.
;
_exptl_crystal_colour 'clear orange'
_exptl_crystal_colour_lustre clear
_exptl_crystal_colour_primary orange
_exptl_crystal_density_diffrn 1.743
_exptl_crystal_description plate
_exptl_crystal_F_000 688
_exptl_crystal_size_max 0.224
_exptl_crystal_size_mid 0.095
_exptl_crystal_size_min 0.026
_refine_diff_density_max 2.153
_refine_diff_density_min -0.953
_refine_diff_density_rms 0.159
_refine_ls_extinction_method none
_refine_ls_goodness_of_fit_ref 1.078
_refine_ls_hydrogen_treatment constr
_refine_ls_matrix_type full
_refine_ls_number_parameters 348
_refine_ls_number_reflns 4431
_refine_ls_number_restraints 0
_refine_ls_restrained_S_all 1.078
_refine_ls_R_factor_all 0.0419
_refine_ls_R_factor_gt 0.0353
_refine_ls_shift/su_max 0.000
_refine_ls_shift/su_mean 0.000
_refine_ls_structure_factor_coef Fsqd
_refine_ls_weighting_details 'calc w=1/[\s^2^(Fo^2^)+(0.0477P)^2^+0.0000P] where P=(Fo^2^+2Fc^2^)/3'
_refine_ls_weighting_scheme calc
_refine_ls_wR_factor_gt 0.0829
_refine_ls_wR_factor_ref 0.0867
_reflns_number_gt 3905
_reflns_number_total 4431
_reflns_threshold_expression >2sigma(I)
_cod_data_source_file ic302589b_si_004_4.cif
_cod_data_source_block x1204001
_cod_database_code 4331811

loop_
_space_group_symop_id
_space_group_symop_operation_xyz
1 'x, y, z'
2 '-x, -y, -z'

loop_
_atom_site_label
_atom_site_type_symbol
_atom_site_fract_x
_atom_site_fract_y
_atom_site_fract_z
_atom_site_U_iso_or_equiv
_atom_site_adp_type
_atom_site_occupancy
_atom_site_symmetry_multiplicity
_atom_site_calc_flag
_atom_site_refinement_flags
Ir1 Ir 0.49958(2) 0.255287(17) 0.243155(15) 0.01898(10) Uani 1 1 d .
N1 N 0.5740(5) 0.1673(4) 0.3877(3) 0.0221(9) Uani 1 1 d .
N2 N 0.2734(5) 0.2181(4) 0.3011(3) 0.0203(9) Uani 1 1 d .
N3 N 0.5094(5) 0.4056(4) 0.3053(3) 0.0215(9) Uani 1 1 d .
N4 N 0.5731(5) 0.1199(4) 0.1584(3) 0.0199(9) Uani 1 1 d .
C1 C 0.3622(6) 0.4610(5) 0.1018(4) 0.0268(12) Uani 1 1 d .
H1A H 0.3140 0.4873 0.0363 0.040 Uiso 1 1 calc R
H1B H 0.4482 0.5061 0.1050 0.040 Uiso 1 1 calc R
H1C H 0.2898 0.4694 0.1639 0.040 Uiso 1 1 calc R
C2 C 0.4160(7) 0.3366(5) 0.1025(4) 0.0244(12) Uani 1 1 d .
H2A H 0.4957 0.3309 0.0432 0.029 Uiso 1 1 calc R
H2B H 0.3311 0.2946 0.0872 0.029 Uiso 1 1 calc R
C3 C 0.6512(8) 0.0692(5) 0.5695(5) 0.0367(15) Uani 1 1 d .
H3A H 0.6609 -0.0130 0.5686 0.055 Uiso 1 1 calc R
H3B H 0.5736 0.0878 0.6257 0.055 Uiso 1 1 calc R
H3C H 0.7473 0.0956 0.5836 0.055 Uiso 1 1 calc R
C4 C 0.6091(7) 0.1244(4) 0.4668(5) 0.0254(12) Uani 1 1 d .
C5 C -0.0052(7) 0.1798(5) 0.3620(5) 0.0296(13) Uani 1 1 d .
H5A H -0.0710 0.2439 0.3342 0.044 Uiso 1 1 calc R
H5B H -0.0196 0.1691 0.4401 0.044 Uiso 1 1 calc R
H5C H -0.0301 0.1111 0.3347 0.044 Uiso 1 1 calc R
C6 C 0.1519(7) 0.2025(4) 0.3273(4) 0.0232(12) Uani 1 1 d .
C7 C 0.6323(6) 0.4570(4) 0.2762(4) 0.0209(11) Uani 1 1 d .
H7 H 0.6482 0.5271 0.2997 0.025 Uiso 1 1 calc R
C8 C 0.7438(7) 0.4026(4) 0.2064(4) 0.0239(11) Uani 1 1 d .
C9 C 0.8877(6) 0.4350(4) 0.1642(4) 0.0233(11) Uani 1 1 d .
C10 C 0.9747(6) 0.3627(4) 0.0990(4) 0.0223(11) Uani 1 1 d .
H10 H 1.0715 0.3848 0.0698 0.027 Uiso 1 1 calc R
C11 C 0.9277(6) 0.2611(4) 0.0746(4) 0.0219(11) Uani 1 1 d .
C12 C 0.7821(6) 0.2295(4) 0.1192(4) 0.0219(11) Uani 1 1 d .
C13 C 0.6965(6) 0.3000(5) 0.1844(4) 0.0216(11) Uani 1 1 d .
C14 C 0.7076(7) 0.1299(4) 0.1092(4) 0.0231(11) Uani 1 1 d .
H14 H 0.7540 0.0734 0.0685 0.028 Uiso 1 1 calc R
C15 C 0.9489(7) 0.5415(5) 0.1880(4) 0.0284(12) Uani 1 1 d .
H15A H 0.8681 0.6015 0.1894 0.043 Uiso 1 1 calc R
H15B H 1.0286 0.5650 0.1326 0.043 Uiso 1 1 calc R
H15C H 0.9901 0.5277 0.2576 0.043 Uiso 1 1 calc R
C16 C 1.0270(7) 0.1891(5) 0.0045(4) 0.0271(12) Uani 1 1 d .
H16A H 1.0340 0.1109 0.0395 0.041 Uiso 1 1 calc R
H16B H 1.1275 0.2182 -0.0079 0.041 Uiso 1 1 calc R
H16C H 0.9844 0.1912 -0.0640 0.041 Uiso 1 1 calc R
C17 C 0.3946(6) 0.4567(5) 0.3746(4) 0.0223(11) Uani 1 1 d .
C18 C 0.3225(7) 0.3892(4) 0.4600(4) 0.0246(11) Uani 1 1 d .
H18 H 0.3505 0.3106 0.4730 0.030 Uiso 1 1 calc R
C19 C 0.2098(7) 0.4376(5) 0.5259(4) 0.0274(12) Uani 1 1 d .
H19 H 0.1612 0.3923 0.5847 0.033 Uiso 1 1 calc R
C20 C 0.1676(7) 0.5527(5) 0.5058(5) 0.0332(13) Uani 1 1 d .
H20 H 0.0900 0.5856 0.5508 0.040 Uiso 1 1 calc R
C21 C 0.2383(7) 0.6191(5) 0.4209(5) 0.0340(14) Uani 1 1 d .
H21 H 0.2089 0.6974 0.4072 0.041 Uiso 1 1 calc R
C22 C 0.3517(7) 0.5718(5) 0.3560(5) 0.0288(12) Uani 1 1 d .
H22 H 0.4009 0.6180 0.2982 0.035 Uiso 1 1 calc R
C23 C 0.4983(6) 0.0185(5) 0.1546(4) 0.0223(11) Uani 1 1 d .
C24 C 0.5773(7) -0.0864(5) 0.1568(4) 0.0253(12) Uani 1 1 d .
H24 H 0.6830 -0.0922 0.1606 0.030 Uiso 1 1 calc R
C25 C 0.5008(7) -0.1831(5) 0.1534(4) 0.0304(13) Uani 1 1 d .
H25 H 0.5554 -0.2543 0.1516 0.036 Uiso 1 1 calc R
C26 C 0.3463(8) -0.1765(5) 0.1525(4) 0.0323(14) Uani 1 1 d .
H26 H 0.2947 -0.2431 0.1519 0.039 Uiso 1 1 calc R
C27 C 0.2667(7) -0.0716(5) 0.1525(4) 0.0274(12) Uani 1 1 d .
H27 H 0.1604 -0.0667 0.1526 0.033 Uiso 1 1 calc R
C28 C 0.3424(7) 0.0252(5) 0.1522(4) 0.0249(12) Uani 1 1 d .
H28 H 0.2880 0.0967 0.1504 0.030 Uiso 1 1 calc R
F1 F 0.7627(6) 0.8872(4) 0.4028(4) 0.0647(13) Uani 1 1 d .
F2 F 0.8898(5) 0.9678(3) 0.2510(3) 0.0439(9) Uani 1 1 d .
F3 F 0.8795(7) 0.7802(4) 0.2825(4) 0.0732(16) Uani 1 1 d .
F4 F 1.0141(5) 0.8683(4) 0.3830(3) 0.0628(13) Uani 1 1 d .
B1 B 0.8863(9) 0.8752(6) 0.3308(5) 0.0321(15) Uani 1 1 d .

loop_
_atom_site_aniso_label
_atom_site_aniso_U_11
_atom_site_aniso_U_22
_atom_site_aniso_U_33
_atom_site_aniso_U_23
_atom_site_aniso_U_13
_atom_site_aniso_U_12
Ir1 0.02283(15) 0.01651(13) 0.01753(13) -0.00155(8) -0.00108(8) -0.00287(8)
N1 0.029(3) 0.018(2) 0.018(2) 0.0019(18) 0.0005(18) -0.0021(18)
N2 0.019(3) 0.019(2) 0.024(2) -0.0025(17) 0.0001(18) -0.0087(17)
N3 0.034(3) 0.014(2) 0.018(2) -0.0068(16) -0.0018(18) -0.0021(18)
N4 0.023(3) 0.017(2) 0.019(2) -0.0047(17) -0.0016(17) -0.0003(17)
C1 0.026(3) 0.027(3) 0.025(3) 0.003(2) -0.004(2) 0.005(2)
C2 0.026(3) 0.026(3) 0.021(2) 0.004(2) -0.009(2) -0.005(2)
C3 0.057(4) 0.029(3) 0.025(3) 0.005(2) -0.014(3) -0.008(3)
C4 0.029(3) 0.016(3) 0.032(3) -0.006(2) 0.000(2) -0.005(2)
C5 0.027(3) 0.031(3) 0.030(3) 0.000(2) -0.002(2) -0.008(2)
C6 0.036(4) 0.016(2) 0.019(2) -0.004(2) -0.004(2) -0.003(2)
C7 0.028(3) 0.015(2) 0.020(2) 0.0004(19) -0.004(2) -0.006(2)
C8 0.033(3) 0.020(3) 0.017(2) 0.000(2) -0.002(2) -0.004(2)
C9 0.029(3) 0.020(3) 0.021(2) -0.004(2) -0.001(2) -0.004(2)
C10 0.023(3) 0.021(3) 0.022(2) -0.003(2) 0.002(2) -0.005(2)
C11 0.027(3) 0.021(3) 0.017(2) -0.001(2) 0.001(2) 0.001(2)
C12 0.031(3) 0.020(3) 0.015(2) -0.0026(19) 0.000(2) 0.000(2)
C13 0.016(3) 0.027(3) 0.020(2) 0.003(2) -0.0007(19) 0.001(2)
C14 0.032(3) 0.018(3) 0.021(2) -0.001(2) -0.007(2) -0.006(2)
C15 0.031(3) 0.025(3) 0.031(3) -0.009(2) 0.002(2) -0.011(2)
C16 0.027(3) 0.029(3) 0.027(3) -0.009(2) 0.001(2) -0.005(2)
C17 0.022(3) 0.023(3) 0.023(2) -0.005(2) -0.003(2) -0.002(2)
C18 0.030(3) 0.018(3) 0.029(3) -0.008(2) -0.005(2) -0.003(2)
C19 0.031(3) 0.027(3) 0.025(3) -0.010(2) 0.002(2) -0.004(2)
C20 0.028(4) 0.031(3) 0.043(3) -0.015(3) -0.002(3) -0.002(3)
C21 0.037(4) 0.019(3) 0.047(4) -0.009(3) -0.004(3) 0.002(2)
C22 0.030(3) 0.023(3) 0.033(3) -0.002(2) -0.001(2) -0.005(2)
C23 0.033(3) 0.023(3) 0.012(2) -0.0014(19) -0.001(2) -0.007(2)
C24 0.028(3) 0.027(3) 0.020(2) 0.003(2) -0.003(2) -0.005(2)
C25 0.045(4) 0.018(3) 0.028(3) -0.003(2) -0.003(2) 0.000(2)
C26 0.047(4) 0.024(3) 0.028(3) 0.003(2) -0.010(3) -0.018(3)
C27 0.036(3) 0.030(3) 0.017(2) -0.002(2) -0.004(2) -0.008(2)
C28 0.036(4) 0.023(3) 0.017(2) -0.003(2) -0.004(2) -0.004(2)
F1 0.058(3) 0.069(3) 0.062(3) -0.009(2) 0.015(2) 0.005(2)
F2 0.048(3) 0.033(2) 0.051(2) 0.0069(17) -0.0199(18) -0.0068(17)
F3 0.147(5) 0.026(2) 0.048(3) -0.0078(19) -0.015(3) -0.001(3)
F4 0.050(3) 0.085(4) 0.048(2) 0.014(2) -0.017(2) 0.001(2)
B1 0.039(4) 0.024(3) 0.033(3) -0.004(3) -0.004(3) 0.000(3)

loop_
_atom_type_symbol
_atom_type_description
_atom_type_scat_dispersion_real
_atom_type_scat_dispersion_imag
_atom_type_scat_source
C C 0.0181 0.0091 'International Tables Vol C Tables 4.2.6.8 and 6.1.1.4'
H H 0.0000 0.0000 'International Tables Vol C Tables 4.2.6.8 and 6.1.1.4'
B B 0.0090 0.0039 'International Tables Vol C Tables 4.2.6.8 and 6.1.1.4'
F F 0.0727 0.0534 'International Tables Vol C Tables 4.2.6.8 and 6.1.1.4'
Ir Ir -4.7710 6.5667 'International Tables Vol C Tables 4.2.6.8 and 6.1.1.4'
N N 0.0311 0.0180 'International Tables Vol C Tables 4.2.6.8 and 6.1.1.4'

loop_
_geom_angle_atom_site_label_1
_geom_angle_atom_site_label_2
_geom_angle_atom_site_label_3
_geom_angle
N1 Ir1 N2 89.17(17)
N3 Ir1 N1 88.72(17)
N3 Ir1 N2 99.04(18)
N3 Ir1 N4 157.90(18)
N3 Ir1 C2 92.99(19)
N4 Ir1 N1 92.07(17)
N4 Ir1 N2 103.06(17)
N4 Ir1 C2 87.3(2)
C2 Ir1 N1 176.87(18)
C2 Ir1 N2 87.97(19)
C13 Ir1 N1 94.96(19)
C13 Ir1 N2 175.26(18)
C13 Ir1 N3 78.8(2)
C13 Ir1 N4 79.2(2)
C13 Ir1 C2 88.0(2)
C4 N1 Ir1 176.6(5)
C6 N2 Ir1 176.3(4)
C7 N3 Ir1 114.6(4)
C7 N3 C17 118.9(4)
C17 N3 Ir1 126.4(3)
C14 N4 Ir1 113.3(4)
C14 N4 C23 118.7(5)
C23 N4 Ir1 127.9(4)
H1A C1 H1B 109.5
H1A C1 H1C 109.5
H1B C1 H1C 109.5
C2 C1 H1A 109.5
C2 C1 H1B 109.5
C2 C1 H1C 109.5
Ir1 C2 H2A 108.1
Ir1 C2 H2B 108.1
C1 C2 Ir1 116.6(4)
C1 C2 H2A 108.1
C1 C2 H2B 108.1
H2A C2 H2B 107.3
H3A C3 H3B 109.5
H3A C3 H3C 109.5
H3B C3 H3C 109.5
C4 C3 H3A 109.5
C4 C3 H3B 109.5
C4 C3 H3C 109.5
N1 C4 C3 178.9(7)
H5A C5 H5B 109.5
H5A C5 H5C 109.5
H5B C5 H5C 109.5
C6 C5 H5A 109.5
C6 C5 H5B 109.5
C6 C5 H5C 109.5
N2 C6 C5 178.8(6)
N3 C7 H7 121.6
N3 C7 C8 116.9(5)
C8 C7 H7 121.6
C9 C8 C7 130.1(5)
C13 C8 C7 111.1(5)
C13 C8 C9 118.7(5)
C8 C9 C10 117.6(5)
C8 C9 C15 121.8(5)
C10 C9 C15 120.6(5)
C9 C10 H10 117.9
C11 C10 C9 124.3(5)
C11 C10 H10 117.9
C10 C11 C12 117.0(5)
C10 C11 C16 121.0(5)
C12 C11 C16 122.0(5)
C11 C12 C14 128.8(5)
C13 C12 C11 118.9(5)
C13 C12 C14 112.3(5)
C8 C13 Ir1 118.6(4)
C12 C13 Ir1 118.0(4)
C12 C13 C8 123.4(5)
N4 C14 C12 117.3(5)
N4 C14 H14 121.4
C12 C14 H14 121.4
C9 C15 H15A 109.5
C9 C15 H15B 109.5
C9 C15 H15C 109.5
H15A C15 H15B 109.5
H15A C15 H15C 109.5
H15B C15 H15C 109.5
C11 C16 H16A 109.5
C11 C16 H16B 109.5
C11 C16 H16C 109.5
H16A C16 H16B 109.5
H16A C16 H16C 109.5
H16B C16 H16C 109.5
C18 C17 N3 119.3(5)
C22 C17 N3 121.0(5)
C22 C17 C18 119.6(5)
C17 C18 H18 120.2
C19 C18 C17 119.6(5)
C19 C18 H18 120.2
C18 C19 H19 120.0
C18 C19 C20 120.1(5)
C20 C19 H19 120.0
C19 C20 H20 119.9
C21 C20 C19 120.2(6)
C21 C20 H20 119.9
C20 C21 H21 120.0
C22 C21 C20 120.0(5)
C22 C21 H21 120.0
C17 C22 H22 119.7
C21 C22 C17 120.5(5)
C21 C22 H22 119.7
C24 C23 N4 121.3(5)
C24 C23 C28 119.5(5)
C28 C23 N4 119.2(5)
C23 C24 H24 120.1
C23 C24 C25 119.7(5)
C25 C24 H24 120.1
C24 C25 H25 119.7
C26 C25 C24 120.7(6)
C26 C25 H25 119.7
C25 C26 H26 120.2
C25 C26 C27 119.6(5)
C27 C26 H26 120.2
C26 C27 H27 120.0
C28 C27 C26 120.0(6)
C28 C27 H27 120.0
C23 C28 H28 119.8
C27 C28 C23 120.4(6)
C27 C28 H28 119.8
F1 B1 F2 110.2(6)
F3 B1 F1 110.1(6)
F3 B1 F2 107.5(5)
F3 B1 F4 110.2(6)
F4 B1 F1 109.3(6)
F4 B1 F2 109.5(5)

loop_
_geom_bond_atom_site_label_1
_geom_bond_atom_site_label_2
_geom_bond_distance
Ir1 N1 2.132(4)
Ir1 N2 2.144(4)
Ir1 N3 2.065(4)
Ir1 N4 2.089(4)
Ir1 C2 2.096(5)
Ir1 C13 1.931(5)
N1 C4 1.128(7)
N2 C6 1.128(7)
N3 C7 1.299(7)
N3 C17 1.439(7)
N4 C14 1.308(7)
N4 C23 1.435(7)
C1 H1A 0.9800
C1 H1B 0.9800
C1 H1C 0.9800
C1 C2 1.526(8)
C2 H2A 0.9900
C2 H2B 0.9900
C3 H3A 0.9800
C3 H3B 0.9800
C3 H3C 0.9800
C3 C4 1.453(8)
C5 H5A 0.9800
C5 H5B 0.9800
C5 H5C 0.9800
C5 C6 1.467(8)
C7 H7 0.9500
C7 C8 1.443(8)
C8 C9 1.408(8)
C8 C13 1.396(8)
C9 C10 1.414(8)
C9 C15 1.499(7)
C10 H10 0.9500
C10 C11 1.395(7)
C11 C12 1.426(8)
C11 C16 1.501(8)
C12 C13 1.395(8)
C12 C14 1.432(7)
C14 H14 0.9500
C15 H15A 0.9800
C15 H15B 0.9800
C15 H15C 0.9800
C16 H16A 0.9800
C16 H16B 0.9800
C16 H16C 0.9800
C17 C18 1.396(8)
C17 C22 1.395(8)
C18 H18 0.9500
C18 C19 1.388(8)
C19 H19 0.9500
C19 C20 1.395(9)
C20 H20 0.9500
C20 C21 1.379(9)
C21 H21 0.9500
C21 C22 1.378(9)
C22 H22 0.9500
C23 C24 1.390(8)
C23 C28 1.397(9)
C24 H24 0.9500
C24 C25 1.394(8)
C25 H25 0.9500
C25 C26 1.382(10)
C26 H26 0.9500
C26 C27 1.394(9)
C27 H27 0.9500
C27 C28 1.383(8)
C28 H28 0.9500
F1 B1 1.374(9)
F2 B1 1.397(8)
F3 B1 1.368(8)
F4 B1 1.371(9)

loop_
_geom_torsion_atom_site_label_1
_geom_torsion_atom_site_label_2
_geom_torsion_atom_site_label_3
_geom_torsion_atom_site_label_4
_geom_torsion
Ir1 N1 C4 C3 46(35)
Ir1 N2 C6 C5 143(22)
Ir1 N3 C7 C8 -0.5(6)
Ir1 N3 C17 C18 44.3(6)
Ir1 N3 C17 C22 -133.9(5)
Ir1 N4 C14 C12 -0.6(6)
Ir1 N4 C23 C24 -139.3(4)
Ir1 N4 C23 C28 38.5(6)
N1 Ir1 N2 C6 167(7)
N1 Ir1 N3 C7 96.6(4)
N1 Ir1 N3 C17 -84.1(4)
N1 Ir1 N4 C14 -95.0(4)
N1 Ir1 N4 C23 80.9(4)
N1 Ir1 C2 C1 111(4)
N1 Ir1 C13 C8 -89.6(4)
N1 Ir1 C13 C12 92.3(4)
N2 Ir1 N1 C4 -60(8)
N2 Ir1 N3 C7 -174.4(4)
N2 Ir1 N3 C17 4.8(4)
N2 Ir1 N4 C14 175.4(3)
N2 Ir1 N4 C23 -8.7(4)
N2 Ir1 C2 C1 86.8(4)
N2 Ir1 C13 C8 61(3)
N2 Ir1 C13 C12 -117(2)
N3 Ir1 N1 C4 39(8)
N3 Ir1 N2 C6 79(7)
N3 Ir1 N4 C14 -3.3(6)
N3 Ir1 N4 C23 172.6(4)
N3 Ir1 C2 C1 -12.1(4)
N3 Ir1 C13 C8 -1.9(4)
N3 Ir1 C13 C12 -180.0(4)
N3 C7 C8 C9 -178.0(5)
N3 C7 C8 C13 -1.0(6)
N3 C17 C18 C19 -178.8(5)
N3 C17 C22 C21 177.9(5)
N4 Ir1 N1 C4 -163(8)
N4 Ir1 N2 C6 -101(7)
N4 Ir1 N3 C7 4.3(7)
N4 Ir1 N3 C17 -176.5(4)
N4 Ir1 C2 C1 -170.0(4)
N4 Ir1 C13 C8 179.2(4)
N4 Ir1 C13 C12 1.2(4)
N4 C23 C24 C25 179.7(4)
N4 C23 C28 C27 -177.6(4)
C2 Ir1 N1 C4 -84(9)
C2 Ir1 N2 C6 -14(7)
C2 Ir1 N3 C7 -86.0(4)
C2 Ir1 N3 C17 93.3(4)
C2 Ir1 N4 C14 88.1(4)
C2 Ir1 N4 C23 -96.0(4)
C2 Ir1 C13 C8 91.5(4)
C2 Ir1 C13 C12 -86.5(4)
C7 N3 C17 C18 -136.5(5)
C7 N3 C17 C22 45.3(7)
C7 C8 C9 C10 178.6(5)
C7 C8 C9 C15 -0.7(9)
C7 C8 C13 Ir1 2.2(6)
C7 C8 C13 C12 -179.9(5)
C8 C9 C10 C11 -0.6(8)
C9 C8 C13 Ir1 179.6(4)
C9 C8 C13 C12 -2.5(8)
C9 C10 C11 C12 0.0(8)
C9 C10 C11 C16 180.0(5)
C10 C11 C12 C13 -0.6(7)
C10 C11 C12 C14 -178.7(5)
C11 C12 C13 Ir1 179.8(4)
C11 C12 C13 C8 1.9(7)
C11 C12 C14 N4 179.7(5)
C13 Ir1 N1 C4 118(8)
C13 Ir1 N2 C6 17(8)
C13 Ir1 N3 C7 1.3(4)
C13 Ir1 N3 C17 -179.4(4)
C13 Ir1 N4 C14 -0.3(4)
C13 Ir1 N4 C23 175.6(4)
C13 Ir1 C2 C1 -90.8(4)
C13 C8 C9 C10 1.8(7)
C13 C8 C9 C15 -177.5(5)
C13 C12 C14 N4 1.5(6)
C14 N4 C23 C24 36.3(7)
C14 N4 C23 C28 -145.8(5)
C14 C12 C13 Ir1 -1.8(6)
C14 C12 C13 C8 -179.7(5)
C15 C9 C10 C11 178.7(5)
C16 C11 C12 C13 179.5(5)
C16 C11 C12 C14 1.4(8)
C17 N3 C7 C8 -179.8(4)
C17 C18 C19 C20 0.8(8)
C18 C17 C22 C21 -0.3(9)
C18 C19 C20 C21 -0.4(9)
C19 C20 C21 C22 -0.4(9)
C20 C21 C22 C17 0.8(9)
C22 C17 C18 C19 -0.5(8)
C23 N4 C14 C12 -176.9(4)
C23 C24 C25 C26 -2.8(8)
C24 C23 C28 C27 0.3(7)
C24 C25 C26 C27 1.5(8)
C25 C26 C27 C28 0.7(8)
C26 C27 C28 C23 -1.6(7)
C28 C23 C24 C25 1.9(7)
